data_2232855
loop_
_publ_author_name
'Fun, Hoong-Kun'
'Jansrisewangwong, Patcharaporn'
'Karalai, Chatchanok'
'Chantrapromma, Suchada'

_publ_section_title
;
 (1<i>E</i>,2<i>E</i>)-1,2-Bis[1-(3-chlorophenyl)ethylidene]hydrazine
;
_journal_coeditor_code LH5380
_journal_issue 12
_journal_name_full 'Acta Crystallographica Section E'
_journal_page_first o3424
_journal_paper_doi 10.1107/S1600536811049725
_journal_volume 67
_journal_year 2011
_chemical_formula_iupac 'C16 H14 Cl2 N2'
_chemical_formula_moiety 'C16 H14 Cl2 N2'
_chemical_formula_sum 'C16 H14 Cl2 N2'
_chemical_formula_weight 305.19
_chemical_melting_point_gt 356
_chemical_melting_point_lt 358
_chemical_name_systematic
;
(1<i>E</i>,2<i>E</i>)-1,2-Bis[1-(3-chlorophenyl)ethylidene]hydrazine
;
_space_group_IT_number 14
_symmetry_cell_setting monoclinic
_symmetry_space_group_name_Hall '-P 2ybc'
_symmetry_space_group_name_H-M 'P 1 21/c 1'
_atom_sites_solution_hydrogens geom
_atom_sites_solution_primary direct
_atom_sites_solution_secondary difmap
_audit_creation_method SHELXL-97
_cell_angle_alpha 90.00
_cell_angle_beta 121.540(8)
_cell_angle_gamma 90.00
_cell_formula_units_Z 2
_cell_length_a 10.7796(18)
_cell_length_b 5.2725(9)
_cell_length_c 15.3427(18)
_cell_measurement_reflns_used 1970
_cell_measurement_temperature 297(2)
_cell_measurement_theta_max 28.99
_cell_measurement_theta_min 2.22
_cell_volume 743.2(2)
_computing_cell_refinement 'SAINT (Bruker, 2009)'
_computing_data_collection 'APEX2 (Bruker, 2009)'
_computing_data_reduction 'SAINT (Bruker, 2009)'
_computing_molecular_graphics 'SHELXTL (Sheldrick, 2008)'
_computing_publication_material
;
SHELXTL (Sheldrick, 2008) and PLATON (Spek, 2009)
;
_computing_structure_refinement 'SHELXTL (Sheldrick, 2008)'
_computing_structure_solution 'SHELXTL (Sheldrick, 2008)'
_diffrn_ambient_temperature 297(2)
_diffrn_measured_fraction_theta_full 0.991
_diffrn_measured_fraction_theta_max 0.991
_diffrn_measurement_device_type 'Bruker APEX DUO CCD area-detector'
_diffrn_measurement_method '\f and \w scans'
_diffrn_radiation_monochromator graphite
_diffrn_radiation_source 'sealed tube'
_diffrn_radiation_type MoK\a
_diffrn_radiation_wavelength 0.71073
_diffrn_reflns_av_R_equivalents 0.0276
_diffrn_reflns_av_sigmaI/netI 0.0251
_diffrn_reflns_limit_h_max 14
_diffrn_reflns_limit_h_min -14
_diffrn_reflns_limit_k_max 6
_diffrn_reflns_limit_k_min -7
_diffrn_reflns_limit_l_max 20
_diffrn_reflns_limit_l_min -20
_diffrn_reflns_number 7616
_diffrn_reflns_theta_full 28.99
_diffrn_reflns_theta_max 28.99
_diffrn_reflns_theta_min 2.22
_diffrn_standards_number 0
_exptl_absorpt_coefficient_mu 0.427
_exptl_absorpt_correction_T_max 0.9565
_exptl_absorpt_correction_T_min 0.8800
_exptl_absorpt_correction_type multi-scan
_exptl_absorpt_process_details '(SADABS; Bruker, 2009)'
_exptl_crystal_colour Yellow
_exptl_crystal_density_diffrn 1.364
_exptl_crystal_density_method 'not measured'
_exptl_crystal_description Block
_exptl_crystal_F_000 316
_exptl_crystal_size_max 0.31
_exptl_crystal_size_mid 0.15
_exptl_crystal_size_min 0.11
_refine_diff_density_max 0.455
_refine_diff_density_min -0.413
_refine_ls_extinction_method none
_refine_ls_goodness_of_fit_ref 1.086
_refine_ls_hydrogen_treatment constr
_refine_ls_matrix_type full
_refine_ls_number_parameters 92
_refine_ls_number_reflns 1970
_refine_ls_number_restraints 0
_refine_ls_restrained_S_all 1.086
_refine_ls_R_factor_all 0.0673
_refine_ls_R_factor_gt 0.0514
_refine_ls_shift/su_max 0.001
_refine_ls_shift/su_mean 0.001
_refine_ls_structure_factor_coef Fsqd
_refine_ls_weighting_details 'calc w=1/[\s^2^(Fo^2^)+(0.0951P)^2^+0.2508P] where P=(Fo^2^+2Fc^2^)/3'
_refine_ls_weighting_scheme calc
_refine_ls_wR_factor_gt 0.1591
_refine_ls_wR_factor_ref 0.1797
_reflns_number_gt 1469
_reflns_number_total 1970
_reflns_threshold_expression I>2\s(I)
_cod_data_source_file lh5380.cif
_cod_data_source_block I
_cod_original_sg_symbol_H-M 'P 21/c'
_cod_database_code 2232855
_cod_database_fobs_code 2232855

loop_
_symmetry_equiv_pos_as_xyz
'x, y, z'
'-x, y+1/2, -z+1/2'
'-x, -y, -z'
'x, -y-1/2, z-1/2'

loop_
_atom_site_type_symbol
_atom_site_label
_atom_site_fract_x
_atom_site_fract_y
_atom_site_fract_z
_atom_site_U_iso_or_equiv
_atom_site_adp_type
_atom_site_calc_flag
_atom_site_refinement_flags
_atom_site_occupancy
_atom_site_symmetry_multiplicity
Cl Cl1 0.49474(7) 0.23824(14) 0.85934(6) 0.0708(3) Uani d . 1 1
N N1 0.0247(2) 0.5365(4) 0.96753(14) 0.0543(5) Uani d . 1 1
C C1 0.1907(2) 0.4809(4) 0.91400(14) 0.0413(4) Uani d . 1 1
C C2 0.3036(2) 0.3431(4) 0.91724(16) 0.0460(5) Uani d . 1 1
H H2A 0.3438 0.2045 0.9607 0.055 Uiso calc R 1 1
C C3 0.3550(2) 0.4148(4) 0.85517(16) 0.0478(5) Uani d . 1 1
C C4 0.2988(2) 0.6198(5) 0.78983(17) 0.0527(6) Uani d . 1 1
H H4A 0.3353 0.6655 0.7490 0.063 Uiso calc R 1 1
C C5 0.1869(3) 0.7552(4) 0.78659(19) 0.0535(6) Uani d . 1 1
H H5A 0.1476 0.8939 0.7430 0.064 Uiso calc R 1 1
C C6 0.1324(2) 0.6875(4) 0.84733(16) 0.0468(5) Uani d . 1 1
H H6A 0.0565 0.7801 0.8438 0.056 Uiso calc R 1 1
C C7 0.1350(2) 0.4107(4) 0.98120(15) 0.0426(4) Uani d . 1 1
C C8 0.2087(3) 0.2056(6) 1.0585(2) 0.0711(8) Uani d . 1 1
H H8A 0.1613 0.1850 1.0964 0.107 Uiso calc R 1 1
H H8B 0.3088 0.2501 1.1045 0.107 Uiso calc R 1 1
H H8C 0.2034 0.0496 1.0245 0.107 Uiso calc R 1 1

loop_
_atom_site_aniso_label
_atom_site_aniso_U_11
_atom_site_aniso_U_22
_atom_site_aniso_U_33
_atom_site_aniso_U_12
_atom_site_aniso_U_13
_atom_site_aniso_U_23
Cl1 0.0653(4) 0.0831(5) 0.0902(5) 0.0089(3) 0.0590(4) -0.0068(3)
N1 0.0601(11) 0.0663(12) 0.0567(10) 0.0214(9) 0.0445(9) 0.0206(9)
C1 0.0438(10) 0.0463(10) 0.0414(9) 0.0004(8) 0.0276(8) -0.0015(8)
C2 0.0470(10) 0.0503(11) 0.0487(10) 0.0038(9) 0.0306(9) -0.0020(9)
C3 0.0459(10) 0.0571(13) 0.0518(11) -0.0052(9) 0.0335(9) -0.0125(9)
C4 0.0611(13) 0.0609(14) 0.0530(11) -0.0129(11) 0.0415(11) -0.0081(10)
C5 0.0604(13) 0.0577(14) 0.0507(12) 0.0002(10) 0.0347(11) 0.0068(9)
C6 0.0466(10) 0.0547(12) 0.0473(10) 0.0046(9) 0.0302(9) 0.0048(9)
C7 0.0471(10) 0.0470(11) 0.0435(9) 0.0054(8) 0.0305(8) 0.0023(8)
C8 0.0766(17) 0.0858(19) 0.0761(16) 0.0374(15) 0.0574(15) 0.0370(15)

loop_
_atom_type_symbol
_atom_type_description
_atom_type_scat_dispersion_real
_atom_type_scat_dispersion_imag
_atom_type_scat_source
C C 0.0033 0.0016 'International Tables Vol C Tables 4.2.6.8 and 6.1.1.4'
H H 0.0000 0.0000 'International Tables Vol C Tables 4.2.6.8 and 6.1.1.4'
N N 0.0061 0.0033 'International Tables Vol C Tables 4.2.6.8 and 6.1.1.4'
Cl Cl 0.1484 0.1585 'International Tables Vol C Tables 4.2.6.8 and 6.1.1.4'

loop_
_geom_angle_atom_site_label_1
_geom_angle_atom_site_label_2
_geom_angle_atom_site_label_3
_geom_angle_site_symmetry_3
_geom_angle
C7 N1 N1 3_567 113.9(2)
C2 C1 C6 . 118.78(18)
C2 C1 C7 . 120.47(19)
C6 C1 C7 . 120.74(18)
C3 C2 C1 . 119.3(2)
C3 C2 H2A . 120.3
C1 C2 H2A . 120.3
C4 C3 C2 . 122.2(2)
C4 C3 Cl1 . 119.20(16)
C2 C3 Cl1 . 118.63(18)
C5 C4 C3 . 118.4(2)
C5 C4 H4A . 120.8
C3 C4 H4A . 120.8
C4 C5 C6 . 120.9(2)
C4 C5 H5A . 119.6
C6 C5 H5A . 119.6
C5 C6 C1 . 120.5(2)
C5 C6 H6A . 119.8
C1 C6 H6A . 119.8
N1 C7 C1 . 115.82(18)
N1 C7 C8 . 124.68(19)
C1 C7 C8 . 119.49(18)
C7 C8 H8A . 109.5
C7 C8 H8B . 109.5
H8A C8 H8B . 109.5
C7 C8 H8C . 109.5
H8A C8 H8C . 109.5
H8B C8 H8C . 109.5

loop_
_geom_bond_atom_site_label_1
_geom_bond_atom_site_label_2
_geom_bond_site_symmetry_2
_geom_bond_distance
Cl1 C3 . 1.743(2)
N1 C7 . 1.279(3)
N1 N1 3_567 1.406(3)
C1 C2 . 1.395(3)
C1 C6 . 1.399(3)
C1 C7 . 1.486(3)
C2 C3 . 1.382(3)
C2 H2A . 0.9300
C3 C4 . 1.380(3)
C4 C5 . 1.380(3)
C4 H4A . 0.9300
C5 C6 . 1.383(3)
C5 H5A . 0.9300
C6 H6A . 0.9300
C7 C8 . 1.491(3)
C8 H8A . 0.9600
C8 H8B . 0.9600
C8 H8C . 0.9600

loop_
_geom_torsion_atom_site_label_1
_geom_torsion_atom_site_label_2
_geom_torsion_atom_site_label_3
_geom_torsion_atom_site_label_4
_geom_torsion_site_symmetry_1
_geom_torsion
C6 C1 C2 C3 . 0.3(3)
C7 C1 C2 C3 . -178.95(19)
C1 C2 C3 C4 . 0.2(3)
C1 C2 C3 Cl1 . -179.32(16)
C2 C3 C4 C5 . -0.4(3)
Cl1 C3 C4 C5 . 179.15(17)
C3 C4 C5 C6 . 0.0(4)
C4 C5 C6 C1 . 0.5(4)
C2 C1 C6 C5 . -0.6(3)
C7 C1 C6 C5 . 178.6(2)
N1 N1 C7 C1 3_567 179.8(2)
N1 N1 C7 C8 3_567 -0.5(4)
C2 C1 C7 N1 . -175.2(2)
C6 C1 C7 N1 . 5.6(3)
C2 C1 C7 C8 . 5.1(3)
C6 C1 C7 C8 . -174.1(2)
